data_1559022
loop_
_publ_author_name
'Chen, Lin'
'Hu, Jin'
'Wu, Li-Li'
'Sun, Hong-Shun'

_publ_section_title
;
 11,11-Diphenyl-11<i>H</i>-indeno[1,2-<i>b</i>]quinoxaline
;
_journal_coeditor_code HB4357
_journal_issue 9
_journal_name_full IUCrData
_journal_page_first x201213
_journal_paper_doi 10.1107/S2414314620012134
_journal_volume 5
_journal_year 2020
_chemical_formula_iupac 'C27 H18 N2'
_chemical_formula_moiety 'C27 H18 N2'
_chemical_formula_sum 'C27 H18 N2'
_chemical_formula_weight 370.43
_chemical_name_systematic
;
11,11-Diphenyl-11<i>H</i>-indeno[1,2-<i>b</i>]quinoxaline
;
_space_group_crystal_system monoclinic
_space_group_IT_number 14
_space_group_name_Hall '-P 2yn'
_space_group_name_H-M_alt 'P 1 21/n 1'
_atom_sites_solution_hydrogens geom
_atom_sites_solution_primary dual
_audit_creation_method
;
Olex2 1.2-beta
(compiled 2018.04.18 svn.r3501 for OlexSys, GUI svn.r5488)
;
_cell_angle_alpha 90
_cell_angle_beta 103.606(5)
_cell_angle_gamma 90
_cell_formula_units_Z 4
_cell_length_a 9.642(5)
_cell_length_b 11.407(5)
_cell_length_c 17.858(8)
_cell_measurement_reflns_used 3937
_cell_measurement_temperature 296(2)
_cell_measurement_theta_max 27.357
_cell_measurement_theta_min 2.347
_cell_volume 1909.0(16)
_computing_cell_refinement
;
SAINT  (Bruker, 2004)
;
_computing_data_collection
;
APEX2 (Bruker, 2007)
;
_computing_data_reduction
;
SAINT (Bruker, 2004)
;
_computing_molecular_graphics
;
<i>OLEX2</i> (Dolomanov <i>et al.</i>,  2009)
;
_computing_publication_material
;
<i>OLEX2</i> (Dolomanov <i>et al.</i>,  2009)
;
_computing_structure_refinement
;
ShelXL (Sheldrick, 2015b)
;
_computing_structure_solution
;
ShelXT (Sheldrick, 2015a)
;
_diffrn_ambient_temperature 296.15
_diffrn_measured_fraction_theta_full 0.998
_diffrn_measured_fraction_theta_max 0.995
_diffrn_measurement_device_type 'Bruker APEXII CCD'
_diffrn_measurement_method \w
_diffrn_radiation_monochromator graphite
_diffrn_radiation_type MoK\a
_diffrn_radiation_wavelength 0.71073
_diffrn_reflns_av_R_equivalents 0.0226
_diffrn_reflns_av_unetI/netI 0.0289
_diffrn_reflns_limit_h_max 12
_diffrn_reflns_limit_h_min -12
_diffrn_reflns_limit_k_max 14
_diffrn_reflns_limit_k_min -14
_diffrn_reflns_limit_l_max 18
_diffrn_reflns_limit_l_min -23
_diffrn_reflns_number 11621
_diffrn_reflns_theta_full 25.242
_diffrn_reflns_theta_max 27.633
_diffrn_reflns_theta_min 2.347
_exptl_absorpt_coefficient_mu 0.076
_exptl_absorpt_correction_T_max 0.999996
_exptl_absorpt_correction_T_min 0.858773
_exptl_absorpt_correction_type multi-scan
_exptl_absorpt_process_details
;
(SADABS; Bruker, 2004)
;
_exptl_crystal_colour colourless
_exptl_crystal_density_diffrn 1.289
_exptl_crystal_description block
_exptl_crystal_F_000 776
_exptl_crystal_size_max 0.20
_exptl_crystal_size_mid 0.20
_exptl_crystal_size_min 0.10
_refine_diff_density_max 0.154
_refine_diff_density_min -0.202
_refine_ls_extinction_method none
_refine_ls_goodness_of_fit_ref 1.033
_refine_ls_hydrogen_treatment constr
_refine_ls_matrix_type full
_refine_ls_number_parameters 262
_refine_ls_number_reflns 4429
_refine_ls_number_restraints 0
_refine_ls_restrained_S_all 1.033
_refine_ls_R_factor_all 0.0616
_refine_ls_R_factor_gt 0.0427
_refine_ls_shift/su_max 0.001
_refine_ls_shift/su_mean 0.000
_refine_ls_structure_factor_coef Fsqd
_refine_ls_weighting_details 'w=1/[\s^2^(Fo^2^)+(0.0447P)^2^+0.3316P] where P=(Fo^2^+2Fc^2^)/3'
_refine_ls_weighting_scheme calc
_refine_ls_wR_factor_gt 0.0975
_refine_ls_wR_factor_ref 0.1081
_reflns_number_gt 3277
_reflns_number_total 4429
_reflns_threshold_expression 'I > 2\s(I)'
_cod_data_source_file hb4357sup1.cif
_cod_data_source_block I
_cod_database_code 1559022
_shelx_space_group_comment
;
The symmetry employed for this shelxl refinement is uniquely defined
by the following loop, which should always be used as a source of
symmetry information in preference to the above space-group names.
They are only intended as comments.
;
_shelx_estimated_absorpt_t_min 0.985
_shelx_estimated_absorpt_t_max 0.992

loop_
_space_group_symop_operation_xyz
'x, y, z'
'-x+1/2, y+1/2, -z+1/2'
'-x, -y, -z'
'x-1/2, -y-1/2, z-1/2'

loop_
_atom_site_type_symbol
_atom_site_label
_atom_site_fract_x
_atom_site_fract_y
_atom_site_fract_z
_atom_site_U_iso_or_equiv
_atom_site_adp_type
_atom_site_calc_flag
_atom_site_occupancy
_atom_site_disorder_assembly
_atom_site_disorder_group
N N1 0.51226(11) 0.55738(9) 0.65772(6) 0.0394(3) Uani d 1 . .
N N2 0.23762(11) 0.47436(9) 0.57474(6) 0.0395(3) Uani d 1 . .
C C1 0.5462(2) 1.01277(15) 0.63861(11) 0.0695(5) Uani d 1 . .
H H1 0.5840 1.0786 0.6200 0.083 Uiso calc 1 . .
C C2 0.4016(2) 0.99914(15) 0.62609(11) 0.0716(5) Uani d 1 . .
H H2 0.3410 1.0565 0.5995 0.086 Uiso calc 1 . .
C C3 0.34490(17) 0.90057(13) 0.65275(9) 0.0541(4) Uani d 1 . .
H H3 0.2464 0.8923 0.6439 0.065 Uiso calc 1 . .
C C4 0.43262(13) 0.81433(11) 0.69233(7) 0.0375(3) Uani d 1 . .
C C5 0.57958(15) 0.83006(12) 0.70533(9) 0.0495(3) Uani d 1 . .
H H5 0.6409 0.7734 0.7322 0.059 Uiso calc 1 . .
C C6 0.63502(18) 0.92863(14) 0.67879(11) 0.0631(4) Uani d 1 . .
H H6 0.7334 0.9382 0.6882 0.076 Uiso calc 1 . .
C C7 0.37522(12) 0.70131(11) 0.72101(7) 0.0350(3) Uani d 1 . .
C C8 0.44723(13) 0.67853(11) 0.80551(7) 0.0382(3) Uani d 1 . .
C C9 0.45826(15) 0.76998(14) 0.85801(8) 0.0495(3) Uani d 1 . .
H H9 0.4275 0.8445 0.8405 0.059 Uiso calc 1 . .
C C10 0.51424(17) 0.75184(17) 0.93576(9) 0.0620(4) Uani d 1 . .
H H10 0.5191 0.8135 0.9704 0.074 Uiso calc 1 . .
C C11 0.56268(18) 0.64278(19) 0.96174(10) 0.0707(5) Uani d 1 . .
H H11 0.6005 0.6304 1.0140 0.085 Uiso calc 1 . .
C C12 0.55541(18) 0.55199(17) 0.91067(10) 0.0667(5) Uani d 1 . .
H H12 0.5904 0.4786 0.9284 0.080 Uiso calc 1 . .
C C13 0.49617(15) 0.56892(13) 0.83284(9) 0.0504(4) Uani d 1 . .
H H13 0.4893 0.5063 0.7988 0.060 Uiso calc 1 . .
C C14 0.21179(13) 0.70151(11) 0.70965(7) 0.0363(3) Uani d 1 . .
C C15 0.12920(14) 0.76476(12) 0.74945(8) 0.0450(3) Uani d 1 . .
H H15 0.1717 0.8172 0.7879 0.054 Uiso calc 1 . .
C C16 -0.01721(15) 0.74878(13) 0.73120(9) 0.0486(3) Uani d 1 . .
H H16 -0.0727 0.7907 0.7580 0.058 Uiso calc 1 . .
C C17 -0.08276(14) 0.67165(13) 0.67389(9) 0.0486(3) Uani d 1 . .
H H17 -0.1814 0.6630 0.6622 0.058 Uiso calc 1 . .
C C18 -0.00211(14) 0.60742(12) 0.63394(8) 0.0434(3) Uani d 1 . .
H H18 -0.0454 0.5555 0.5953 0.052 Uiso calc 1 . .
C C19 0.14523(13) 0.62214(11) 0.65281(7) 0.0358(3) Uani d 1 . .
C C20 0.25545(13) 0.55958(10) 0.62526(7) 0.0345(3) Uani d 1 . .
C C21 0.39212(13) 0.60103(10) 0.66650(7) 0.0345(3) Uani d 1 . .
C C22 0.49792(14) 0.46536(11) 0.60637(7) 0.0382(3) Uani d 1 . .
C C23 0.36232(14) 0.42444(11) 0.56559(7) 0.0378(3) Uani d 1 . .
C C24 0.35458(17) 0.32749(12) 0.51582(8) 0.0483(3) Uani d 1 . .
H H24 0.2661 0.2993 0.4894 0.058 Uiso calc 1 . .
C C25 0.47617(18) 0.27492(13) 0.50633(9) 0.0547(4) Uani d 1 . .
H H25 0.4701 0.2115 0.4730 0.066 Uiso calc 1 . .
C C26 0.61001(17) 0.31559(13) 0.54628(9) 0.0547(4) Uani d 1 . .
H H26 0.6921 0.2787 0.5394 0.066 Uiso calc 1 . .
C C27 0.62156(15) 0.40861(12) 0.59517(9) 0.0481(3) Uani d 1 . .
H H27 0.7112 0.4348 0.6213 0.058 Uiso calc 1 . .

loop_
_atom_site_aniso_label
_atom_site_aniso_U_11
_atom_site_aniso_U_22
_atom_site_aniso_U_33
_atom_site_aniso_U_12
_atom_site_aniso_U_13
_atom_site_aniso_U_23
N1 0.0374(6) 0.0388(6) 0.0444(6) 0.0031(5) 0.0144(5) 0.0002(5)
N2 0.0425(6) 0.0388(6) 0.0375(6) 0.0012(5) 0.0099(5) -0.0035(5)
C1 0.0864(13) 0.0474(9) 0.0773(12) -0.0137(9) 0.0241(10) 0.0124(9)
C2 0.0785(12) 0.0502(9) 0.0802(13) 0.0038(9) 0.0069(10) 0.0227(9)
C3 0.0501(8) 0.0495(8) 0.0577(9) 0.0020(7) 0.0027(7) 0.0076(7)
C4 0.0425(7) 0.0346(6) 0.0354(7) 0.0000(5) 0.0093(5) -0.0031(5)
C5 0.0438(8) 0.0458(8) 0.0601(9) 0.0000(6) 0.0143(7) 0.0061(7)
C6 0.0559(9) 0.0569(10) 0.0786(12) -0.0120(8) 0.0201(8) 0.0063(9)
C7 0.0323(6) 0.0350(6) 0.0380(7) 0.0017(5) 0.0088(5) -0.0035(5)
C8 0.0323(6) 0.0451(7) 0.0379(7) -0.0007(5) 0.0097(5) 0.0017(6)
C9 0.0470(8) 0.0578(9) 0.0422(8) 0.0025(7) 0.0076(6) -0.0065(7)
C10 0.0554(9) 0.0887(13) 0.0408(9) -0.0076(9) 0.0087(7) -0.0100(8)
C11 0.0606(10) 0.1086(15) 0.0401(9) -0.0102(10) 0.0062(7) 0.0181(10)
C12 0.0644(11) 0.0752(12) 0.0589(11) 0.0029(9) 0.0113(8) 0.0293(9)
C13 0.0507(8) 0.0505(8) 0.0513(9) 0.0006(7) 0.0146(7) 0.0102(7)
C14 0.0349(6) 0.0364(6) 0.0381(7) 0.0029(5) 0.0095(5) 0.0006(5)
C15 0.0424(7) 0.0459(7) 0.0473(8) 0.0032(6) 0.0116(6) -0.0110(6)
C16 0.0426(7) 0.0523(8) 0.0544(9) 0.0082(6) 0.0183(6) -0.0072(7)
C17 0.0327(7) 0.0566(8) 0.0568(9) 0.0031(6) 0.0108(6) -0.0035(7)
C18 0.0368(7) 0.0460(7) 0.0460(8) 0.0004(6) 0.0068(6) -0.0057(6)
C19 0.0350(6) 0.0361(6) 0.0365(7) 0.0025(5) 0.0088(5) 0.0001(5)
C20 0.0363(6) 0.0336(6) 0.0341(7) 0.0010(5) 0.0093(5) 0.0012(5)
C21 0.0368(6) 0.0324(6) 0.0357(6) 0.0013(5) 0.0114(5) 0.0015(5)
C22 0.0446(7) 0.0339(6) 0.0398(7) 0.0043(5) 0.0174(6) 0.0052(5)
C23 0.0465(7) 0.0356(6) 0.0335(7) 0.0049(5) 0.0137(5) 0.0031(5)
C24 0.0601(9) 0.0433(7) 0.0426(8) 0.0030(6) 0.0143(6) -0.0052(6)
C25 0.0788(11) 0.0408(8) 0.0509(9) 0.0103(7) 0.0278(8) -0.0044(7)
C26 0.0614(9) 0.0458(8) 0.0657(10) 0.0147(7) 0.0324(8) 0.0033(7)
C27 0.0457(8) 0.0454(8) 0.0582(9) 0.0069(6) 0.0225(7) 0.0040(7)

loop_
_atom_type_symbol
_atom_type_description
_atom_type_scat_dispersion_real
_atom_type_scat_dispersion_imag
_atom_type_scat_source
C C 0.0033 0.0016 'International Tables Vol C Tables 4.2.6.8 and 6.1.1.4'
H H 0.0000 0.0000 'International Tables Vol C Tables 4.2.6.8 and 6.1.1.4'
N N 0.0061 0.0033 'International Tables Vol C Tables 4.2.6.8 and 6.1.1.4'

loop_
_geom_angle_atom_site_label_1
_geom_angle_atom_site_label_2
_geom_angle_atom_site_label_3
_geom_angle_site_symmetry_1
_geom_angle_site_symmetry_3
_geom_angle
_geom_angle_publ_flag
C21 N1 C22 . . 114.68(11) ?
C20 N2 C23 . . 114.37(11) ?
C2 C1 H1 . . 120.2 ?
C2 C1 C6 . . 119.53(15) ?
C6 C1 H1 . . 120.2 ?
C1 C2 H2 . . 119.8 ?
C1 C2 C3 . . 120.42(16) ?
C3 C2 H2 . . 119.8 ?
C2 C3 H3 . . 119.6 ?
C4 C3 C2 . . 120.81(15) ?
C4 C3 H3 . . 119.6 ?
C3 C4 C5 . . 118.09(13) ?
C3 C4 C7 . . 122.92(12) ?
C5 C4 C7 . . 118.97(11) ?
C4 C5 H5 . . 119.7 ?
C6 C5 C4 . . 120.69(14) ?
C6 C5 H5 . . 119.7 ?
C1 C6 C5 . . 120.45(16) ?
C1 C6 H6 . . 119.8 ?
C5 C6 H6 . . 119.8 ?
C4 C7 C14 . . 113.08(10) ?
C8 C7 C4 . . 110.86(10) ?
C8 C7 C14 . . 110.09(10) ?
C8 C7 C21 . . 114.09(10) ?
C21 C7 C4 . . 108.26(10) ?
C21 C7 C14 . . 100.11(9) ?
C9 C8 C7 . . 118.92(12) ?
C13 C8 C7 . . 122.69(12) ?
C13 C8 C9 . . 118.32(13) ?
C8 C9 H9 . . 119.5 ?
C10 C9 C8 . . 121.01(15) ?
C10 C9 H9 . . 119.5 ?
C9 C10 H10 . . 120.1 ?
C11 C10 C9 . . 119.83(16) ?
C11 C10 H10 . . 120.1 ?
C10 C11 H11 . . 120.0 ?
C10 C11 C12 . . 120.03(16) ?
C12 C11 H11 . . 120.0 ?
C11 C12 H12 . . 119.8 ?
C11 C12 C13 . . 120.41(16) ?
C13 C12 H12 . . 119.8 ?
C8 C13 C12 . . 120.35(15) ?
C8 C13 H13 . . 119.8 ?
C12 C13 H13 . . 119.8 ?
C15 C14 C7 . . 128.73(12) ?
C15 C14 C19 . . 119.19(12) ?
C19 C14 C7 . . 112.03(10) ?
C14 C15 H15 . . 120.4 ?
C16 C15 C14 . . 119.16(13) ?
C16 C15 H15 . . 120.4 ?
C15 C16 H16 . . 119.3 ?
C15 C16 C17 . . 121.38(12) ?
C17 C16 H16 . . 119.3 ?
C16 C17 H17 . . 119.9 ?
C18 C17 C16 . . 120.25(13) ?
C18 C17 H17 . . 119.9 ?
C17 C18 H18 . . 120.7 ?
C17 C18 C19 . . 118.52(13) ?
C19 C18 H18 . . 120.7 ?
C14 C19 C20 . . 108.37(11) ?
C18 C19 C14 . . 121.48(11) ?
C18 C19 C20 . . 130.03(12) ?
N2 C20 C19 . . 127.41(11) ?
N2 C20 C21 . . 123.76(11) ?
C21 C20 C19 . . 108.72(11) ?
N1 C21 C7 . . 126.20(11) ?
N1 C21 C20 . . 123.29(12) ?
C20 C21 C7 . . 110.51(10) ?
N1 C22 C23 . . 121.89(11) ?
N1 C22 C27 . . 119.16(12) ?
C27 C22 C23 . . 118.94(13) ?
N2 C23 C22 . . 121.97(12) ?
N2 C23 C24 . . 118.80(12) ?
C24 C23 C22 . . 119.20(12) ?
C23 C24 H24 . . 119.9 ?
C25 C24 C23 . . 120.28(14) ?
C25 C24 H24 . . 119.9 ?
C24 C25 H25 . . 119.7 ?
C24 C25 C26 . . 120.55(14) ?
C26 C25 H25 . . 119.7 ?
C25 C26 H26 . . 119.6 ?
C27 C26 C25 . . 120.79(14) ?
C27 C26 H26 . . 119.6 ?
C22 C27 H27 . . 119.9 ?
C26 C27 C22 . . 120.24(14) ?
C26 C27 H27 . . 119.9 ?

loop_
_geom_bond_atom_site_label_1
_geom_bond_atom_site_label_2
_geom_bond_site_symmetry_2
_geom_bond_distance
_geom_bond_publ_flag
N1 C21 . 1.3038(16) ?
N1 C22 . 1.3791(17) ?
N2 C20 . 1.3099(16) ?
N2 C23 . 1.3744(17) ?
C1 H1 . 0.9300 ?
C1 C2 . 1.368(3) ?
C1 C6 . 1.371(2) ?
C2 H2 . 0.9300 ?
C2 C3 . 1.383(2) ?
C3 H3 . 0.9300 ?
C3 C4 . 1.3790(19) ?
C4 C5 . 1.3925(19) ?
C4 C7 . 1.5375(18) ?
C5 H5 . 0.9300 ?
C5 C6 . 1.376(2) ?
C6 H6 . 0.9300 ?
C7 C8 . 1.5276(19) ?
C7 C14 . 1.5408(18) ?
C7 C21 . 1.5353(17) ?
C8 C9 . 1.390(2) ?
C8 C13 . 1.384(2) ?
C9 H9 . 0.9300 ?
C9 C10 . 1.382(2) ?
C10 H10 . 0.9300 ?
C10 C11 . 1.371(3) ?
C11 H11 . 0.9300 ?
C11 C12 . 1.371(3) ?
C12 H12 . 0.9300 ?
C12 C13 . 1.386(2) ?
C13 H13 . 0.9300 ?
C14 C15 . 1.3878(18) ?
C14 C19 . 1.3984(18) ?
C15 H15 . 0.9300 ?
C15 C16 . 1.384(2) ?
C16 H16 . 0.9300 ?
C16 C17 . 1.384(2) ?
C17 H17 . 0.9300 ?
C17 C18 . 1.3826(19) ?
C18 H18 . 0.9300 ?
C18 C19 . 1.3909(19) ?
C19 C20 . 1.4583(17) ?
C20 C21 . 1.4303(18) ?
C22 C23 . 1.4176(19) ?
C22 C27 . 1.4116(18) ?
C23 C24 . 1.4097(18) ?
C24 H24 . 0.9300 ?
C24 C25 . 1.362(2) ?
C25 H25 . 0.9300 ?
C25 C26 . 1.399(2) ?
C26 H26 . 0.9300 ?
C26 C27 . 1.362(2) ?
C27 H27 . 0.9300 ?

loop_
_geom_hbond_atom_site_label_D
_geom_hbond_atom_site_label_H
_geom_hbond_atom_site_label_A
_geom_hbond_site_symmetry_A
_geom_hbond_distance_DH
_geom_hbond_distance_HA
_geom_hbond_distance_DA
_geom_hbond_angle_DHA
C15 H15 Cg2 2_556 0.93 2.92 3.728(2) 145
C25 H25 Cg3 3_666 0.93 2.96 3.830(3) 156

loop_
_geom_torsion_atom_site_label_1
_geom_torsion_atom_site_label_2
_geom_torsion_atom_site_label_3
_geom_torsion_atom_site_label_4
_geom_torsion_site_symmetry_1
_geom_torsion_site_symmetry_2
_geom_torsion_site_symmetry_3
_geom_torsion_site_symmetry_4
_geom_torsion
_geom_torsion_publ_flag
C6 C1 C2 C3 . . . . -0.9(3) ?
C1 C2 C3 C4 . . . . 0.0(3) ?
C2 C3 C4 C5 . . . . 0.7(2) ?
C2 C3 C4 C7 . . . . -178.05(15) ?
C3 C4 C5 C6 . . . . -0.5(2) ?
C7 C4 C5 C6 . . . . 178.31(14) ?
C2 C1 C6 C5 . . . . 1.1(3) ?
C4 C5 C6 C1 . . . . -0.4(3) ?
C3 C4 C7 C8 . . . . -131.10(13) ?
C5 C4 C7 C8 . . . . 50.19(15) ?
C3 C4 C7 C21 . . . . 103.05(14) ?
C5 C4 C7 C21 . . . . -75.66(14) ?
C3 C4 C7 C14 . . . . -6.91(17) ?
C5 C4 C7 C14 . . . . 174.37(11) ?
C21 C7 C8 C13 . . . . -13.19(16) ?
C4 C7 C8 C13 . . . . -135.71(13) ?
C14 C7 C8 C13 . . . . 98.41(14) ?
C21 C7 C8 C9 . . . . 169.96(11) ?
C4 C7 C8 C9 . . . . 47.44(15) ?
C14 C7 C8 C9 . . . . -78.44(14) ?
C13 C8 C9 C10 . . . . -1.1(2) ?
C7 C8 C9 C10 . . . . 175.84(12) ?
C8 C9 C10 C11 . . . . 1.4(2) ?
C9 C10 C11 C12 . . . . -0.1(3) ?
C10 C11 C12 C13 . . . . -1.5(3) ?
C9 C8 C13 C12 . . . . -0.4(2) ?
C7 C8 C13 C12 . . . . -177.30(13) ?
C11 C12 C13 C8 . . . . 1.8(2) ?
C8 C7 C14 C15 . . . . 52.10(17) ?
C21 C7 C14 C15 . . . . 172.54(13) ?
C4 C7 C14 C15 . . . . -72.51(17) ?
C8 C7 C14 C19 . . . . -125.24(12) ?
C21 C7 C14 C19 . . . . -4.80(13) ?
C4 C7 C14 C19 . . . . 110.15(12) ?
C19 C14 C15 C16 . . . . -0.8(2) ?
C7 C14 C15 C16 . . . . -177.99(13) ?
C14 C15 C16 C17 . . . . -0.4(2) ?
C15 C16 C17 C18 . . . . 0.7(2) ?
C16 C17 C18 C19 . . . . 0.1(2) ?
C17 C18 C19 C14 . . . . -1.3(2) ?
C17 C18 C19 C20 . . . . 174.12(13) ?
C15 C14 C19 C18 . . . . 1.67(19) ?
C7 C14 C19 C18 . . . . 179.30(11) ?
C15 C14 C19 C20 . . . . -174.64(11) ?
C7 C14 C19 C20 . . . . 2.99(14) ?
C23 N2 C20 C21 . . . . 1.74(17) ?
C23 N2 C20 C19 . . . . -173.95(11) ?
C18 C19 C20 N2 . . . . 0.7(2) ?
C14 C19 C20 N2 . . . . 176.62(12) ?
C18 C19 C20 C21 . . . . -175.49(13) ?
C14 C19 C20 C21 . . . . 0.40(14) ?
C22 N1 C21 C20 . . . . -1.39(17) ?
C22 N1 C21 C7 . . . . 178.39(11) ?
N2 C20 C21 N1 . . . . -0.19(19) ?
C19 C20 C21 N1 . . . . 176.19(11) ?
N2 C20 C21 C7 . . . . 180.00(11) ?
C19 C20 C21 C7 . . . . -3.62(13) ?
C8 C7 C21 N1 . . . . -57.34(16) ?
C4 C7 C21 N1 . . . . 66.59(15) ?
C14 C7 C21 N1 . . . . -174.85(12) ?
C8 C7 C21 C20 . . . . 122.46(11) ?
C4 C7 C21 C20 . . . . -113.61(11) ?
C14 C7 C21 C20 . . . . 4.95(12) ?
C21 N1 C22 C27 . . . . -177.33(11) ?
C21 N1 C22 C23 . . . . 1.35(17) ?
C20 N2 C23 C24 . . . . 176.38(11) ?
C20 N2 C23 C22 . . . . -1.72(17) ?
N1 C22 C23 N2 . . . . 0.21(19) ?
C27 C22 C23 N2 . . . . 178.89(11) ?
N1 C22 C23 C24 . . . . -177.89(11) ?
C27 C22 C23 C24 . . . . 0.79(18) ?
N2 C23 C24 C25 . . . . -179.05(13) ?
C22 C23 C24 C25 . . . . -0.9(2) ?
C23 C24 C25 C26 . . . . 0.6(2) ?
C24 C25 C26 C27 . . . . -0.2(2) ?
C25 C26 C27 C22 . . . . 0.1(2) ?
N1 C22 C27 C26 . . . . 178.29(12) ?
C23 C22 C27 C26 . . . . -0.4(2) ?

_cod_database_fobs_code 1559022
